data_7004738
loop_
_publ_author_name
'Davis, Martin F.'
'Jura, Marek'
'Leung, Alethea'
'Levason, William'
'Littlefield, Benjamin'
'Reid, Gillian'
'Webster, Michael'

_publ_section_title
;
 Synthesis, chemistry and structures of complexes of the
 dioxovanadium(v) halides VO2F and VO2Cl
;
_journal_issue 44
_journal_name_full 'Dalton Transactions'
_journal_page_first 6265
_journal_page_last 6273
_journal_paper_doi 10.1039/b811422f
_journal_year 2008
_chemical_formula_moiety 'C54 H45 O5 P3 V 1+, Cl2 O2 V 1-'
_chemical_formula_structural '((C18 H15 O P)3 O2 V) (Cl2 O2 V)'
_chemical_formula_sum 'C54 H45 Cl2 O7 P3 V2'
_chemical_formula_weight 1071.59
_chemical_name_common
;Dioxotris(triphenylphosphine oxide-O)vanadium(V)
dichlorodioxovanadate
;
_chemical_name_systematic
;
Dioxotris(triphenylphosphine oxide-O)vanadium(V) dichlorodioxovanadate
;
_space_group_IT_number 2
_symmetry_cell_setting triclinic
_symmetry_Int_Tables_number 2
_symmetry_space_group_name_Hall '-P 1'
_symmetry_space_group_name_H-M 'P -1'
_atom_sites_solution_hydrogens geom
_atom_sites_solution_primary direct
_atom_sites_solution_secondary difmap
_audit_creation_date 2008-04-29
_audit_creation_method 'SHELXL-97 + hand edit'
_cell_angle_alpha 94.45(2)
_cell_angle_beta 94.367(15)
_cell_angle_gamma 97.27(2)
_cell_formula_units_Z 2
_cell_length_a 12.431(4)
_cell_length_b 14.080(4)
_cell_length_c 14.558(4)
_cell_measurement_reflns_used 80284
_cell_measurement_temperature 120(2)
_cell_measurement_theta_max 27.48
_cell_measurement_theta_min 2.91
_cell_volume 2510.4(13)
_computing_structure_refinement 'SHELXL-97 (Sheldrick, 1997)'
_computing_structure_solution 'SHELXS-97 (Sheldrick, 1997)'
_diffrn_ambient_temperature 120(2)
_diffrn_measured_fraction_theta_full 0.944
_diffrn_measured_fraction_theta_max 0.944
_diffrn_measurement_device_type 'Bruker-Nonius 95mm CCD camera on \k-goniostat'
_diffrn_measurement_method '\f & \w scans'
_diffrn_radiation_monochromator graphite
_diffrn_radiation_source 'Bruker-Nonius FR591 rotating anode'
_diffrn_radiation_type MoK\a
_diffrn_radiation_wavelength 0.71073
_diffrn_reflns_av_R_equivalents 0.0540
_diffrn_reflns_av_sigmaI/netI 0.0706
_diffrn_reflns_limit_h_max 16
_diffrn_reflns_limit_h_min -12
_diffrn_reflns_limit_k_max 18
_diffrn_reflns_limit_k_min -17
_diffrn_reflns_limit_l_max 18
_diffrn_reflns_limit_l_min -18
_diffrn_reflns_number 29767
_diffrn_reflns_theta_full 27.61
_diffrn_reflns_theta_max 27.61
_diffrn_reflns_theta_min 4.39
_diffrn_standards_number 0
_exptl_absorpt_coefficient_mu 0.626
_exptl_absorpt_correction_T_max 1.0000
_exptl_absorpt_correction_T_min 0.8208
_exptl_absorpt_correction_type multi-scan
_exptl_absorpt_process_details 'G.M. Sheldrick, (2007). SADABS. Version 2007/2. Bruker AXS Inc.'
_exptl_crystal_colour yellow
_exptl_crystal_density_diffrn 1.418
_exptl_crystal_density_method 'not measured'
_exptl_crystal_description block
_exptl_crystal_F_000 1100
_exptl_crystal_size_max 0.30
_exptl_crystal_size_mid 0.20
_exptl_crystal_size_min 0.14
_refine_diff_density_max 0.953
_refine_diff_density_min -0.760
_refine_diff_density_rms 0.144
_refine_ls_extinction_method none
_refine_ls_goodness_of_fit_ref 1.086
_refine_ls_hydrogen_treatment constr
_refine_ls_matrix_type full
_refine_ls_number_parameters 613
_refine_ls_number_reflns 11001
_refine_ls_number_restraints 0
_refine_ls_restrained_S_all 1.086
_refine_ls_R_factor_all 0.0937
_refine_ls_R_factor_gt 0.0701
_refine_ls_shift/su_max 0.000
_refine_ls_shift/su_mean 0.000
_refine_ls_structure_factor_coef Fsqd
_refine_ls_weighting_details 'w=1/[\s^2^(Fo^2^)+(0.1038P)^2^+5.7632P] where P=(Fo^2^+2Fc^2^)/3'
_refine_ls_weighting_scheme calc
_refine_ls_wR_factor_gt 0.1919
_refine_ls_wR_factor_ref 0.2089
_reflns_number_gt 8449
_reflns_number_total 11001
_reflns_threshold_expression I>2sigma(I)
_cod_data_source_file b811422f.txt
_cod_data_source_block 08mj25
_cod_original_cell_volume 2510.5(12)
_cod_database_code 7004738

loop_
_symmetry_equiv_pos_as_xyz
'x, y, z'
'-x, -y, -z'

loop_
_atom_site_label
_atom_site_type_symbol
_atom_site_fract_x
_atom_site_fract_y
_atom_site_fract_z
_atom_site_U_iso_or_equiv
_atom_site_adp_type
_atom_site_occupancy
_atom_site_symmetry_multiplicity
_atom_site_calc_flag
_atom_site_refinement_flags
_atom_site_disorder_assembly
_atom_site_disorder_group
V1 V 0.55179(5) 0.38377(5) 0.23305(4) 0.01679(17) Uani 1 1 d . . .
V2 V 0.97902(6) 0.84860(6) 0.25070(5) 0.0283(2) Uani 1 1 d . . .
P1 P 0.75588(8) 0.25370(7) 0.27318(7) 0.0185(2) Uani 1 1 d . . .
P2 P 0.38741(8) 0.53717(7) 0.17985(7) 0.0174(2) Uani 1 1 d . . .
P3 P 0.36007(8) 0.18934(7) 0.25358(7) 0.0181(2) Uani 1 1 d . . .
Cl1 Cl 0.97421(10) 0.98846(9) 0.33170(8) 0.0359(3) Uani 1 1 d . . .
Cl2 Cl 1.15156(11) 0.83143(9) 0.22675(9) 0.0401(3) Uani 1 1 d . . .
O1 O 0.6477(2) 0.2907(2) 0.28289(19) 0.0213(6) Uani 1 1 d . . .
O2 O 0.4187(2) 0.43599(19) 0.17849(19) 0.0203(6) Uani 1 1 d . . .
O3 O 0.4410(2) 0.2650(2) 0.22036(19) 0.0216(6) Uani 1 1 d . . .
O4 O 0.5765(2) 0.4610(2) 0.32309(19) 0.0235(6) Uani 1 1 d . . .
O5 O 0.6287(2) 0.4195(2) 0.15530(19) 0.0244(6) Uani 1 1 d . . .
O6 O 0.9244(3) 0.7623(3) 0.3057(2) 0.0397(8) Uani 1 1 d . . .
O7 O 0.9085(3) 0.8478(3) 0.1529(2) 0.0438(9) Uani 1 1 d . . .
C1 C 0.8671(3) 0.3494(3) 0.2794(3) 0.0209(8) Uani 1 1 d . . .
C2 C 0.9694(3) 0.3302(3) 0.2572(3) 0.0271(9) Uani 1 1 d . . .
H2 H 0.9802 0.2671 0.2350 0.033 Uiso 1 1 calc R . .
C3 C 1.0570(4) 0.4052(4) 0.2678(3) 0.0334(10) Uani 1 1 d . . .
H3 H 1.1276 0.3925 0.2542 0.040 Uiso 1 1 calc R . .
C4 C 1.0403(4) 0.4969(4) 0.2979(3) 0.0331(10) Uani 1 1 d . . .
H4 H 1.0997 0.5472 0.3050 0.040 Uiso 1 1 calc R . .
C5 C 0.9373(4) 0.5165(3) 0.3180(3) 0.0339(10) Uani 1 1 d . . .
H5 H 0.9263 0.5803 0.3374 0.041 Uiso 1 1 calc R . .
C6 C 0.8510(4) 0.4434(3) 0.3096(3) 0.0266(9) Uani 1 1 d . . .
H6 H 0.7809 0.4566 0.3243 0.032 Uiso 1 1 calc R . .
C7 C 0.7795(3) 0.1807(3) 0.3661(3) 0.0207(8) Uani 1 1 d . . .
C8 C 0.8700(3) 0.2025(3) 0.4305(3) 0.0260(9) Uani 1 1 d . . .
H8 H 0.9229 0.2563 0.4253 0.031 Uiso 1 1 calc R . .
C9 C 0.8816(4) 0.1436(4) 0.5028(3) 0.0340(10) Uani 1 1 d . . .
H9 H 0.9422 0.1587 0.5476 0.041 Uiso 1 1 calc R . .
C10 C 0.8073(4) 0.0647(4) 0.5101(3) 0.0320(10) Uani 1 1 d . . .
H10 H 0.8173 0.0249 0.5590 0.038 Uiso 1 1 calc R . .
C11 C 0.7173(4) 0.0429(4) 0.4461(3) 0.0313(10) Uani 1 1 d . . .
H11 H 0.6658 -0.0120 0.4509 0.038 Uiso 1 1 calc R . .
C12 C 0.7027(3) 0.1016(3) 0.3745(3) 0.0266(9) Uani 1 1 d . . .
H12 H 0.6402 0.0877 0.3314 0.032 Uiso 1 1 calc R . .
C13 C 0.7551(3) 0.1805(3) 0.1664(3) 0.0201(8) Uani 1 1 d . . .
C14 C 0.7856(3) 0.0884(3) 0.1617(3) 0.0241(8) Uani 1 1 d . . .
H14 H 0.8112 0.0626 0.2164 0.029 Uiso 1 1 calc R . .
C15 C 0.7787(4) 0.0343(3) 0.0766(3) 0.0278(9) Uani 1 1 d . . .
H15 H 0.7996 -0.0284 0.0732 0.033 Uiso 1 1 calc R . .
C16 C 0.7413(4) 0.0719(3) -0.0030(3) 0.0297(9) Uani 1 1 d . . .
H16 H 0.7351 0.0342 -0.0607 0.036 Uiso 1 1 calc R . .
C17 C 0.7129(4) 0.1636(4) 0.0007(3) 0.0348(11) Uani 1 1 d . . .
H17 H 0.6885 0.1893 -0.0544 0.042 Uiso 1 1 calc R . .
C18 C 0.7198(4) 0.2184(3) 0.0852(3) 0.0298(10) Uani 1 1 d . . .
H18 H 0.7005 0.2817 0.0877 0.036 Uiso 1 1 calc R . .
C19 C 0.2725(3) 0.5373(3) 0.0977(3) 0.0199(8) Uani 1 1 d . . .
C20 C 0.2645(3) 0.4769(3) 0.0160(3) 0.0251(8) Uani 1 1 d . . .
H20 H 0.3143 0.4316 0.0080 0.030 Uiso 1 1 calc R . .
C21 C 0.1836(4) 0.4832(3) -0.0535(3) 0.0289(9) Uani 1 1 d . . .
H21 H 0.1782 0.4421 -0.1090 0.035 Uiso 1 1 calc R . .
C22 C 0.1106(4) 0.5489(4) -0.0425(3) 0.0316(10) Uani 1 1 d . . .
H22 H 0.0555 0.5528 -0.0904 0.038 Uiso 1 1 calc R . .
C23 C 0.1180(4) 0.6093(4) 0.0389(3) 0.0351(11) Uani 1 1 d . . .
H23 H 0.0682 0.6546 0.0461 0.042 Uiso 1 1 calc R . .
C24 C 0.1981(3) 0.6033(3) 0.1096(3) 0.0273(9) Uani 1 1 d . . .
H24 H 0.2023 0.6437 0.1655 0.033 Uiso 1 1 calc R . .
C25 C 0.3549(3) 0.5759(3) 0.2942(3) 0.0196(8) Uani 1 1 d . . .
C26 C 0.3422(4) 0.6710(3) 0.3195(3) 0.0252(8) Uani 1 1 d . . .
H26 H 0.3522 0.7178 0.2762 0.030 Uiso 1 1 calc R . .
C27 C 0.3147(4) 0.6977(3) 0.4079(3) 0.0330(10) Uani 1 1 d . . .
H27 H 0.3026 0.7619 0.4244 0.040 Uiso 1 1 calc R . .
C28 C 0.3051(4) 0.6286(4) 0.4723(3) 0.0362(11) Uani 1 1 d . . .
H28 H 0.2901 0.6467 0.5338 0.043 Uiso 1 1 calc R . .
C29 C 0.3173(4) 0.5348(4) 0.4470(3) 0.0331(10) Uani 1 1 d . . .
H29 H 0.3087 0.4882 0.4907 0.040 Uiso 1 1 calc R . .
C30 C 0.3420(3) 0.5073(3) 0.3579(3) 0.0245(8) Uani 1 1 d . . .
H30 H 0.3500 0.4423 0.3407 0.029 Uiso 1 1 calc R . .
C31 C 0.4933(3) 0.6241(3) 0.1469(3) 0.0192(7) Uani 1 1 d . . .
C32 C 0.4814(3) 0.6643(3) 0.0625(3) 0.0237(8) Uani 1 1 d . . .
H32 H 0.4158 0.6480 0.0234 0.028 Uiso 1 1 calc R . .
C33 C 0.5655(4) 0.7279(3) 0.0361(3) 0.0274(9) Uani 1 1 d . . .
H33 H 0.5570 0.7552 -0.0213 0.033 Uiso 1 1 calc R . .
C34 C 0.6619(4) 0.7522(3) 0.0921(3) 0.0258(9) Uani 1 1 d . . .
H34 H 0.7188 0.7963 0.0736 0.031 Uiso 1 1 calc R . .
C35 C 0.6745(4) 0.7114(3) 0.1760(3) 0.0255(9) Uani 1 1 d . . .
H35 H 0.7406 0.7270 0.2144 0.031 Uiso 1 1 calc R . .
C36 C 0.5899(3) 0.6475(3) 0.2035(3) 0.0219(8) Uani 1 1 d . . .
H36 H 0.5984 0.6201 0.2608 0.026 Uiso 1 1 calc R . .
C37 C 0.4132(3) 0.0765(3) 0.2520(3) 0.0218(8) Uani 1 1 d . . .
C38 C 0.4027(4) 0.0175(3) 0.3241(3) 0.0292(9) Uani 1 1 d . . .
H38 H 0.3659 0.0361 0.3761 0.035 Uiso 1 1 calc R . .
C39 C 0.4464(4) -0.0690(4) 0.3198(4) 0.0382(11) Uani 1 1 d . . .
H39 H 0.4390 -0.1094 0.3689 0.046 Uiso 1 1 calc R . .
C40 C 0.5001(4) -0.0963(3) 0.2449(4) 0.0372(11) Uani 1 1 d . . .
H40 H 0.5302 -0.1551 0.2429 0.045 Uiso 1 1 calc R . .
C41 C 0.5106(4) -0.0388(3) 0.1724(4) 0.0356(11) Uani 1 1 d . . .
H41 H 0.5468 -0.0584 0.1204 0.043 Uiso 1 1 calc R . .
C42 C 0.4678(4) 0.0480(3) 0.1761(3) 0.0272(9) Uani 1 1 d . . .
H42 H 0.4757 0.0881 0.1268 0.033 Uiso 1 1 calc R . .
C43 C 0.3277(3) 0.2207(3) 0.3694(3) 0.0219(8) Uani 1 1 d . . .
C44 C 0.4112(4) 0.2680(4) 0.4326(3) 0.0301(10) Uani 1 1 d . . .
H44 H 0.4826 0.2829 0.4140 0.036 Uiso 1 1 calc R . .
C45 C 0.3894(4) 0.2933(4) 0.5234(3) 0.0410(12) Uani 1 1 d . . .
H45 H 0.4448 0.3273 0.5665 0.049 Uiso 1 1 calc R . .
C46 C 0.2842(4) 0.2677(5) 0.5499(3) 0.0445(13) Uani 1 1 d . . .
H46 H 0.2686 0.2837 0.6116 0.053 Uiso 1 1 calc R . .
C47 C 0.2037(4) 0.2196(5) 0.4871(3) 0.0439(13) Uani 1 1 d . . .
H47 H 0.1333 0.2011 0.5063 0.053 Uiso 1 1 calc R . .
C48 C 0.2239(4) 0.1979(4) 0.3970(3) 0.0344(10) Uani 1 1 d . . .
H48 H 0.1668 0.1672 0.3536 0.041 Uiso 1 1 calc R . .
C49 C 0.2374(3) 0.1743(3) 0.1782(3) 0.0208(8) Uani 1 1 d . . .
C50 C 0.1641(3) 0.0901(3) 0.1719(3) 0.0252(9) Uani 1 1 d . . .
H50 H 0.1790 0.0385 0.2072 0.030 Uiso 1 1 calc R . .
C51 C 0.0677(3) 0.0822(3) 0.1130(3) 0.0250(8) Uani 1 1 d . . .
H51 H 0.0162 0.0258 0.1094 0.030 Uiso 1 1 calc R . .
C52 C 0.0483(4) 0.1569(3) 0.0604(3) 0.0273(9) Uani 1 1 d . . .
H52 H -0.0159 0.1508 0.0194 0.033 Uiso 1 1 calc R . .
C53 C 0.1209(4) 0.2401(3) 0.0667(3) 0.0272(9) Uani 1 1 d . . .
H53 H 0.1057 0.2913 0.0310 0.033 Uiso 1 1 calc R . .
C54 C 0.2170(3) 0.2497(3) 0.1254(3) 0.0216(8) Uani 1 1 d . . .
H54 H 0.2676 0.3067 0.1293 0.026 Uiso 1 1 calc R . .

loop_
_atom_site_aniso_label
_atom_site_aniso_U_11
_atom_site_aniso_U_22
_atom_site_aniso_U_33
_atom_site_aniso_U_23
_atom_site_aniso_U_13
_atom_site_aniso_U_12
V1 0.0173(3) 0.0168(3) 0.0161(3) 0.0022(2) 0.0017(2) 0.0011(2)
V2 0.0278(4) 0.0320(4) 0.0234(4) 0.0053(3) -0.0003(3) -0.0021(3)
P1 0.0184(5) 0.0201(5) 0.0173(5) 0.0040(4) 0.0001(4) 0.0028(4)
P2 0.0185(5) 0.0165(5) 0.0170(4) 0.0023(4) -0.0001(4) 0.0023(4)
P3 0.0179(5) 0.0168(5) 0.0193(5) 0.0030(4) 0.0008(4) 0.0004(4)
Cl1 0.0389(6) 0.0384(6) 0.0327(6) 0.0025(5) 0.0019(5) 0.0151(5)
Cl2 0.0408(7) 0.0333(6) 0.0500(7) 0.0047(5) 0.0153(5) 0.0122(5)
O1 0.0187(13) 0.0230(14) 0.0221(13) 0.0037(11) 0.0008(11) 0.0024(11)
O2 0.0224(14) 0.0169(13) 0.0207(13) 0.0019(11) -0.0023(11) 0.0014(11)
O3 0.0222(14) 0.0187(14) 0.0230(14) 0.0052(11) 0.0015(11) -0.0021(11)
O4 0.0268(15) 0.0234(15) 0.0202(13) -0.0020(11) -0.0007(11) 0.0065(12)
O5 0.0230(14) 0.0287(15) 0.0225(14) 0.0066(12) 0.0058(11) 0.0027(12)
O6 0.042(2) 0.040(2) 0.0358(18) 0.0111(15) 0.0027(15) -0.0065(15)
O7 0.045(2) 0.053(2) 0.0281(17) 0.0051(16) -0.0079(15) -0.0061(17)
C1 0.0216(19) 0.023(2) 0.0184(18) 0.0049(15) 0.0011(15) 0.0020(15)
C2 0.024(2) 0.031(2) 0.027(2) 0.0021(17) 0.0053(17) 0.0035(17)
C3 0.024(2) 0.043(3) 0.032(2) 0.000(2) 0.0052(18) -0.0009(19)
C4 0.023(2) 0.038(3) 0.036(2) 0.003(2) 0.0036(18) -0.0058(18)
C5 0.034(2) 0.024(2) 0.041(3) 0.0009(19) -0.001(2) -0.0015(19)
C6 0.025(2) 0.025(2) 0.029(2) 0.0014(17) -0.0006(17) 0.0011(17)
C7 0.0223(19) 0.023(2) 0.0182(18) 0.0057(15) 0.0017(15) 0.0067(16)
C8 0.024(2) 0.029(2) 0.026(2) 0.0036(17) 0.0000(16) 0.0028(17)
C9 0.028(2) 0.047(3) 0.027(2) 0.012(2) -0.0040(18) 0.002(2)
C10 0.032(2) 0.041(3) 0.025(2) 0.0135(19) 0.0027(18) 0.007(2)
C11 0.030(2) 0.036(2) 0.028(2) 0.0136(19) 0.0004(18) 0.0000(19)
C12 0.023(2) 0.030(2) 0.025(2) 0.0086(17) -0.0023(16) -0.0041(17)
C13 0.0194(18) 0.0194(19) 0.0213(18) 0.0030(15) 0.0024(15) 0.0006(15)
C14 0.022(2) 0.026(2) 0.024(2) 0.0033(16) 0.0003(16) 0.0027(16)
C15 0.028(2) 0.023(2) 0.032(2) 0.0000(17) 0.0061(18) 0.0034(17)
C16 0.031(2) 0.033(2) 0.024(2) -0.0055(18) -0.0010(17) 0.0049(18)
C17 0.047(3) 0.038(3) 0.020(2) -0.0011(18) -0.0044(19) 0.013(2)
C18 0.041(3) 0.030(2) 0.021(2) 0.0035(17) 0.0002(18) 0.0156(19)
C19 0.0173(18) 0.0227(19) 0.0200(18) 0.0073(15) 0.0000(14) 0.0021(15)
C20 0.024(2) 0.030(2) 0.0200(19) 0.0013(16) -0.0007(16) 0.0004(17)
C21 0.026(2) 0.037(2) 0.022(2) 0.0071(18) 0.0010(16) -0.0063(18)
C22 0.023(2) 0.040(3) 0.030(2) 0.016(2) -0.0056(17) -0.0027(18)
C23 0.028(2) 0.037(3) 0.042(3) 0.012(2) -0.005(2) 0.0091(19)
C24 0.022(2) 0.029(2) 0.031(2) 0.0020(18) -0.0013(17) 0.0065(17)
C25 0.0199(18) 0.0226(19) 0.0159(17) -0.0009(15) 0.0013(14) 0.0032(15)
C26 0.029(2) 0.025(2) 0.0219(19) 0.0030(16) 0.0025(16) 0.0025(17)
C27 0.039(3) 0.026(2) 0.034(2) -0.0068(18) 0.010(2) 0.0029(19)
C28 0.040(3) 0.043(3) 0.027(2) 0.002(2) 0.012(2) 0.006(2)
C29 0.043(3) 0.037(3) 0.022(2) 0.0079(19) 0.0088(19) 0.009(2)
C30 0.026(2) 0.025(2) 0.025(2) 0.0056(16) 0.0058(16) 0.0064(16)
C31 0.0212(18) 0.0160(18) 0.0202(18) 0.0013(14) 0.0046(15) 0.0006(14)
C32 0.025(2) 0.026(2) 0.0198(19) 0.0039(16) -0.0004(15) 0.0013(16)
C33 0.033(2) 0.030(2) 0.0201(19) 0.0053(17) 0.0050(17) 0.0028(18)
C34 0.029(2) 0.020(2) 0.028(2) -0.0006(16) 0.0093(17) -0.0033(16)
C35 0.024(2) 0.025(2) 0.025(2) 0.0010(17) 0.0011(16) -0.0015(16)
C36 0.024(2) 0.022(2) 0.0197(18) 0.0025(15) -0.0005(15) 0.0010(16)
C37 0.0191(18) 0.0192(19) 0.026(2) 0.0015(15) -0.0004(15) -0.0013(15)
C38 0.024(2) 0.026(2) 0.039(2) 0.0107(19) 0.0057(18) 0.0025(17)
C39 0.038(3) 0.028(2) 0.052(3) 0.019(2) 0.005(2) 0.005(2)
C40 0.026(2) 0.021(2) 0.065(3) 0.004(2) 0.005(2) 0.0042(18)
C41 0.026(2) 0.029(2) 0.050(3) -0.007(2) 0.007(2) 0.0011(19)
C42 0.025(2) 0.027(2) 0.029(2) 0.0004(17) 0.0013(17) 0.0020(17)
C43 0.024(2) 0.0185(19) 0.0229(19) 0.0024(15) 0.0013(15) 0.0019(15)
C44 0.026(2) 0.041(3) 0.021(2) 0.0023(18) 0.0010(17) -0.0023(19)
C45 0.036(3) 0.059(3) 0.023(2) -0.006(2) -0.0007(19) -0.005(2)
C46 0.038(3) 0.072(4) 0.022(2) -0.004(2) 0.006(2) 0.006(3)
C47 0.030(2) 0.070(4) 0.028(2) -0.003(2) 0.0088(19) -0.004(2)
C48 0.023(2) 0.050(3) 0.027(2) -0.005(2) 0.0036(17) -0.004(2)
C49 0.0209(19) 0.0208(19) 0.0195(18) 0.0010(15) 0.0038(15) -0.0021(15)
C50 0.025(2) 0.022(2) 0.027(2) 0.0002(16) 0.0005(16) -0.0015(16)
C51 0.0192(19) 0.024(2) 0.029(2) -0.0020(17) -0.0012(16) -0.0039(16)
C52 0.023(2) 0.034(2) 0.023(2) -0.0006(17) -0.0025(16) 0.0017(17)
C53 0.029(2) 0.032(2) 0.022(2) 0.0098(17) 0.0019(16) 0.0047(18)
C54 0.0181(18) 0.024(2) 0.0226(19) 0.0036(16) 0.0028(15) 0.0018(15)

loop_
_atom_type_symbol
_atom_type_description
_atom_type_scat_dispersion_real
_atom_type_scat_dispersion_imag
_atom_type_scat_source
C C 0.0033 0.0016 'International Tables Vol C Tables 4.2.6.8 and 6.1.1.4'
H H 0.0000 0.0000 'International Tables Vol C Tables 4.2.6.8 and 6.1.1.4'
O O 0.0106 0.0060 'International Tables Vol C Tables 4.2.6.8 and 6.1.1.4'
P P 0.1023 0.0942 'International Tables Vol C Tables 4.2.6.8 and 6.1.1.4'
Cl Cl 0.1484 0.1585 'International Tables Vol C Tables 4.2.6.8 and 6.1.1.4'
V V 0.3005 0.5294 'International Tables Vol C Tables 4.2.6.8 and 6.1.1.4'

loop_
_geom_angle_atom_site_label_1
_geom_angle_atom_site_label_2
_geom_angle_atom_site_label_3
_geom_angle
_geom_angle_site_symmetry_1
_geom_angle_site_symmetry_3
_geom_angle_publ_flag
O5 V1 O4 108.32(16) . . ?
O5 V1 O3 126.05(14) . . ?
O4 V1 O3 125.61(14) . . ?
O5 V1 O1 96.24(13) . . ?
O4 V1 O1 94.98(13) . . ?
O3 V1 O1 81.41(12) . . ?
O5 V1 O2 95.02(13) . . ?
O4 V1 O2 96.56(13) . . ?
O3 V1 O2 79.06(11) . . ?
O1 V1 O2 160.47(12) . . ?
O7 V2 O6 108.39(19) . . ?
O7 V2 Cl1 108.52(16) . . ?
O6 V2 Cl1 109.42(15) . . ?
O7 V2 Cl2 109.79(15) . . ?
O6 V2 Cl2 111.08(15) . . ?
Cl1 V2 Cl2 109.59(6) . . ?
O1 P1 C7 108.07(17) . . ?
O1 P1 C1 112.24(18) . . ?
C7 P1 C1 108.21(19) . . ?
O1 P1 C13 111.65(17) . . ?
C7 P1 C13 107.92(19) . . ?
C1 P1 C13 108.61(19) . . ?
O2 P2 C19 109.05(17) . . ?
O2 P2 C31 113.20(17) . . ?
C19 P2 C31 106.26(18) . . ?
O2 P2 C25 109.86(17) . . ?
C19 P2 C25 110.28(19) . . ?
C31 P2 C25 108.12(18) . . ?
O3 P3 C49 109.20(17) . . ?
O3 P3 C37 110.26(18) . . ?
C49 P3 C37 108.50(19) . . ?
O3 P3 C43 112.14(18) . . ?
C49 P3 C43 108.61(19) . . ?
C37 P3 C43 108.05(19) . . ?
P1 O1 V1 142.88(17) . . ?
P2 O2 V1 132.26(17) . . ?
P3 O3 V1 155.74(19) . . ?
C2 C1 C6 120.1(4) . . ?
C2 C1 P1 120.2(3) . . ?
C6 C1 P1 119.7(3) . . ?
C1 C2 C3 119.2(4) . . ?
C1 C2 H2 120.4 . . ?
C3 C2 H2 120.4 . . ?
C4 C3 C2 120.1(4) . . ?
C4 C3 H3 120.0 . . ?
C2 C3 H3 120.0 . . ?
C3 C4 C5 120.6(4) . . ?
C3 C4 H4 119.7 . . ?
C5 C4 H4 119.7 . . ?
C6 C5 C4 120.1(5) . . ?
C6 C5 H5 120.0 . . ?
C4 C5 H5 120.0 . . ?
C5 C6 C1 119.9(4) . . ?
C5 C6 H6 120.1 . . ?
C1 C6 H6 120.1 . . ?
C12 C7 C8 120.0(4) . . ?
C12 C7 P1 118.0(3) . . ?
C8 C7 P1 122.1(3) . . ?
C7 C8 C9 118.9(4) . . ?
C7 C8 H8 120.6 . . ?
C9 C8 H8 120.6 . . ?
C10 C9 C8 121.3(4) . . ?
C10 C9 H9 119.4 . . ?
C8 C9 H9 119.4 . . ?
C9 C10 C11 119.9(4) . . ?
C9 C10 H10 120.0 . . ?
C11 C10 H10 120.0 . . ?
C10 C11 C12 119.9(4) . . ?
C10 C11 H11 120.1 . . ?
C12 C11 H11 120.1 . . ?
C7 C12 C11 120.0(4) . . ?
C7 C12 H12 120.0 . . ?
C11 C12 H12 120.0 . . ?
C14 C13 C18 119.5(4) . . ?
C14 C13 P1 123.2(3) . . ?
C18 C13 P1 117.3(3) . . ?
C13 C14 C15 119.9(4) . . ?
C13 C14 H14 120.1 . . ?
C15 C14 H14 120.1 . . ?
C16 C15 C14 120.0(4) . . ?
C16 C15 H15 120.0 . . ?
C14 C15 H15 120.0 . . ?
C17 C16 C15 120.5(4) . . ?
C17 C16 H16 119.7 . . ?
C15 C16 H16 119.7 . . ?
C16 C17 C18 120.0(4) . . ?
C16 C17 H17 120.0 . . ?
C18 C17 H17 120.0 . . ?
C17 C18 C13 120.0(4) . . ?
C17 C18 H18 120.0 . . ?
C13 C18 H18 120.0 . . ?
C20 C19 C24 120.0(4) . . ?
C20 C19 P2 118.4(3) . . ?
C24 C19 P2 121.3(3) . . ?
C21 C20 C19 119.8(4) . . ?
C21 C20 H20 120.1 . . ?
C19 C20 H20 120.1 . . ?
C22 C21 C20 120.5(4) . . ?
C22 C21 H21 119.7 . . ?
C20 C21 H21 119.7 . . ?
C21 C22 C23 120.0(4) . . ?
C21 C22 H22 120.0 . . ?
C23 C22 H22 120.0 . . ?
C24 C23 C22 120.2(4) . . ?
C24 C23 H23 119.9 . . ?
C22 C23 H23 119.9 . . ?
C23 C24 C19 119.5(4) . . ?
C23 C24 H24 120.3 . . ?
C19 C24 H24 120.3 . . ?
C30 C25 C26 120.0(4) . . ?
C30 C25 P2 118.0(3) . . ?
C26 C25 P2 122.0(3) . . ?
C27 C26 C25 120.3(4) . . ?
C27 C26 H26 119.8 . . ?
C25 C26 H26 119.8 . . ?
C26 C27 C28 119.1(4) . . ?
C26 C27 H27 120.5 . . ?
C28 C27 H27 120.5 . . ?
C29 C28 C27 120.4(4) . . ?
C29 C28 H28 119.8 . . ?
C27 C28 H28 119.8 . . ?
C28 C29 C30 120.6(4) . . ?
C28 C29 H29 119.7 . . ?
C30 C29 H29 119.7 . . ?
C29 C30 C25 119.5(4) . . ?
C29 C30 H30 120.2 . . ?
C25 C30 H30 120.2 . . ?
C36 C31 C32 119.8(4) . . ?
C36 C31 P2 119.8(3) . . ?
C32 C31 P2 120.3(3) . . ?
C33 C32 C31 119.8(4) . . ?
C33 C32 H32 120.1 . . ?
C31 C32 H32 120.1 . . ?
C32 C33 C34 120.9(4) . . ?
C32 C33 H33 119.5 . . ?
C34 C33 H33 119.5 . . ?
C33 C34 C35 119.4(4) . . ?
C33 C34 H34 120.3 . . ?
C35 C34 H34 120.3 . . ?
C34 C35 C36 120.1(4) . . ?
C34 C35 H35 119.9 . . ?
C36 C35 H35 119.9 . . ?
C31 C36 C35 120.0(4) . . ?
C31 C36 H36 120.0 . . ?
C35 C36 H36 120.0 . . ?
C38 C37 C42 119.4(4) . . ?
C38 C37 P3 122.1(3) . . ?
C42 C37 P3 118.5(3) . . ?
C37 C38 C39 119.8(4) . . ?
C37 C38 H38 120.1 . . ?
C39 C38 H38 120.1 . . ?
C40 C39 C38 120.5(4) . . ?
C40 C39 H39 119.8 . . ?
C38 C39 H39 119.8 . . ?
C39 C40 C41 120.5(4) . . ?
C39 C40 H40 119.8 . . ?
C41 C40 H40 119.8 . . ?
C40 C41 C42 119.6(5) . . ?
C40 C41 H41 120.2 . . ?
C42 C41 H41 120.2 . . ?
C41 C42 C37 120.3(4) . . ?
C41 C42 H42 119.8 . . ?
C37 C42 H42 119.8 . . ?
C48 C43 C44 120.0(4) . . ?
C48 C43 P3 121.9(3) . . ?
C44 C43 P3 118.0(3) . . ?
C43 C44 C45 119.7(4) . . ?
C43 C44 H44 120.1 . . ?
C45 C44 H44 120.1 . . ?
C44 C45 C46 118.9(5) . . ?
C44 C45 H45 120.5 . . ?
C46 C45 H45 120.5 . . ?
C47 C46 C45 120.4(5) . . ?
C47 C46 H46 119.8 . . ?
C45 C46 H46 119.8 . . ?
C48 C47 C46 120.7(5) . . ?
C48 C47 H47 119.7 . . ?
C46 C47 H47 119.7 . . ?
C47 C48 C43 120.1(4) . . ?
C47 C48 H48 120.0 . . ?
C43 C48 H48 120.0 . . ?
C50 C49 C54 120.6(4) . . ?
C50 C49 P3 121.4(3) . . ?
C54 C49 P3 118.0(3) . . ?
C49 C50 C51 119.4(4) . . ?
C49 C50 H50 120.3 . . ?
C51 C50 H50 120.3 . . ?
C52 C51 C50 119.7(4) . . ?
C52 C51 H51 120.2 . . ?
C50 C51 H51 120.2 . . ?
C53 C52 C51 120.8(4) . . ?
C53 C52 H52 119.6 . . ?
C51 C52 H52 119.6 . . ?
C52 C53 C54 120.4(4) . . ?
C52 C53 H53 119.8 . . ?
C54 C53 H53 119.8 . . ?
C49 C54 C53 119.1(4) . . ?
C49 C54 H54 120.5 . . ?
C53 C54 H54 120.5 . . ?

loop_
_geom_bond_atom_site_label_1
_geom_bond_atom_site_label_2
_geom_bond_distance
_geom_bond_site_symmetry_2
_geom_bond_publ_flag
V1 O5 1.606(3) . ?
V1 O4 1.621(3) . ?
V1 O3 2.015(3) . ?
V1 O1 2.019(3) . ?
V1 O2 2.027(3) . ?
V2 O7 1.612(3) . ?
V2 O6 1.614(3) . ?
V2 Cl1 2.2253(16) . ?
V2 Cl2 2.2389(16) . ?
P1 O1 1.515(3) . ?
P1 C7 1.790(4) . ?
P1 C1 1.796(4) . ?
P1 C13 1.796(4) . ?
P2 O2 1.522(3) . ?
P2 C19 1.793(4) . ?
P2 C31 1.800(4) . ?
P2 C25 1.802(4) . ?
P3 O3 1.504(3) . ?
P3 C49 1.789(4) . ?
P3 C37 1.796(4) . ?
P3 C43 1.797(4) . ?
C1 C2 1.391(6) . ?
C1 C6 1.405(6) . ?
C2 C3 1.408(6) . ?
C2 H2 0.9500 . ?
C3 C4 1.377(7) . ?
C3 H3 0.9500 . ?
C4 C5 1.391(7) . ?
C4 H4 0.9500 . ?
C5 C6 1.381(6) . ?
C5 H5 0.9500 . ?
C6 H6 0.9500 . ?
C7 C12 1.392(6) . ?
C7 C8 1.395(6) . ?
C8 C9 1.399(6) . ?
C8 H8 0.9500 . ?
C9 C10 1.369(7) . ?
C9 H9 0.9500 . ?
C10 C11 1.387(7) . ?
C10 H10 0.9500 . ?
C11 C12 1.396(6) . ?
C11 H11 0.9500 . ?
C12 H12 0.9500 . ?
C13 C14 1.393(6) . ?
C13 C18 1.398(6) . ?
C14 C15 1.395(6) . ?
C14 H14 0.9500 . ?
C15 C16 1.383(6) . ?
C15 H15 0.9500 . ?
C16 C17 1.379(7) . ?
C16 H16 0.9500 . ?
C17 C18 1.391(6) . ?
C17 H17 0.9500 . ?
C18 H18 0.9500 . ?
C19 C20 1.397(6) . ?
C19 C24 1.402(6) . ?
C20 C21 1.387(6) . ?
C20 H20 0.9500 . ?
C21 C22 1.384(7) . ?
C21 H21 0.9500 . ?
C22 C23 1.394(7) . ?
C22 H22 0.9500 . ?
C23 C24 1.391(6) . ?
C23 H23 0.9500 . ?
C24 H24 0.9500 . ?
C25 C30 1.394(5) . ?
C25 C26 1.392(6) . ?
C26 C27 1.393(6) . ?
C26 H26 0.9500 . ?
C27 C28 1.404(7) . ?
C27 H27 0.9500 . ?
C28 C29 1.373(7) . ?
C28 H28 0.9500 . ?
C29 C30 1.393(6) . ?
C29 H29 0.9500 . ?
C30 H30 0.9500 . ?
C31 C36 1.391(6) . ?
C31 C32 1.398(5) . ?
C32 C33 1.387(6) . ?
C32 H32 0.9500 . ?
C33 C34 1.387(6) . ?
C33 H33 0.9500 . ?
C34 C35 1.396(6) . ?
C34 H34 0.9500 . ?
C35 C36 1.398(6) . ?
C35 H35 0.9500 . ?
C36 H36 0.9500 . ?
C37 C38 1.392(6) . ?
C37 C42 1.399(6) . ?
C38 C39 1.393(7) . ?
C38 H38 0.9500 . ?
C39 C40 1.376(8) . ?
C39 H39 0.9500 . ?
C40 C41 1.384(7) . ?
C40 H40 0.9500 . ?
C41 C42 1.392(7) . ?
C41 H41 0.9500 . ?
C42 H42 0.9500 . ?
C43 C48 1.387(6) . ?
C43 C44 1.398(6) . ?
C44 C45 1.398(6) . ?
C44 H44 0.9500 . ?
C45 C46 1.402(7) . ?
C45 H45 0.9500 . ?
C46 C47 1.374(7) . ?
C46 H46 0.9500 . ?
C47 C48 1.373(7) . ?
C47 H47 0.9500 . ?
C48 H48 0.9500 . ?
C49 C50 1.394(6) . ?
C49 C54 1.395(6) . ?
C50 C51 1.407(6) . ?
C50 H50 0.9500 . ?
C51 C52 1.383(6) . ?
C51 H51 0.9500 . ?
C52 C53 1.378(6) . ?
C52 H52 0.9500 . ?
C53 C54 1.400(6) . ?
C53 H53 0.9500 . ?
C54 H54 0.9500 . ?
